data_1010734
loop_
_publ_author_name
'Gleditsch, E'
'Egidius, T F'

_publ_section_title 'Mercurosalze und deren Amidoverbindunqen'
_journal_coden_ASTM ZAACAB
_journal_name_full
;
Zeitschrift fuer Anorganische und Allgemeine Chemie
;
_journal_page_first 265
_journal_page_last 272
_journal_paper_doi 10.1002/zaac.19362260305
_journal_volume 226
_journal_year 1936
_chemical_formula_structural 'N H2 Hg2 Cl'
_chemical_formula_sum 'Cl H2 Hg2 N'
_chemical_name_systematic 'Dimercury amide chloride'
_cod_original_formula_sum 'H2 Cl Hg2 N'
_cod_database_code 1010734

loop_
_atom_site_label
_atom_site_fract_x
_atom_site_fract_y
_atom_site_fract_z
? ? ? ?
